data_7229703
loop_
_publ_author_name
'Mohanraj, J.'
'Capria, E.'
'Benevoli, L.'
'Perucchi, A.'
'Demitri, N.'
'Fraleoni-Morgera, A'

_publ_section_title
;
 XRD- and infrared-probed anisotropic thermal expansion properties of an
 organic semiconducting single crystal.
;
_journal_issue 3
_journal_name_full 'Physical chemistry chemical physics : PCCP'
_journal_page_first 1984
_journal_page_last 1992
_journal_paper_doi 10.1039/c7cp05209j
_journal_volume 20
_journal_year 2018
_chemical_formula_moiety 'C7 H5 N O'
_chemical_formula_sum 'C7 H5 N O'
_chemical_formula_weight 119.12
_chemical_name_common 4-hydroxycyanobenzene
_space_group_crystal_system orthorhombic
_space_group_IT_number 60
_space_group_name_Hall '-P 2n 2ab'
_space_group_name_H-M_alt 'P b c n'
_symmetry_space_group_name_Hall '-P 2n 2ab'
_symmetry_space_group_name_H-M 'P b c n'
_atom_sites_solution_hydrogens mixed
_atom_sites_solution_primary direct
_atom_sites_solution_secondary difmap
_audit_creation_method SHELXL-2013
_audit_update_record
;
2017-06-30 deposited with the CCDC.
2017-12-11 downloaded from the CCDC.
;
_cell_angle_alpha 90
_cell_angle_beta 90
_cell_angle_gamma 90
_cell_formula_units_Z 16
_cell_length_a 9.191(4)
_cell_length_b 10.716(3)
_cell_length_c 25.440(7)
_cell_measurement_reflns_used 3114
_cell_measurement_temperature 280(2)
_cell_measurement_theta_max 32.87
_cell_measurement_theta_min 0.93
_cell_volume 2505.6(15)
_computing_cell_refinement 'XDS (Kabsch, 2010)'
_computing_data_collection 'Elettra XRD1 Data Collection SW'
_computing_data_reduction 'XDS - SCALA (Winn, 2011)'
_computing_molecular_graphics 'Coot (Emsley, 2004)'
_computing_publication_material enCIFer/publCIF
_computing_structure_refinement 'SHELXL-2012 (Sheldrick, 2015)'
_computing_structure_solution 'Sir2011 (Burla, 2015)'
_diffrn_ambient_temperature 280(2)
_diffrn_measured_fraction_theta_full 0.916
_diffrn_measured_fraction_theta_max 0.917
_diffrn_measurement_device_type
;
'Huber 4-circles Kappa Goniometer, Pilatus 2M detector'
;
_diffrn_measurement_method 'Rotating crystal'
_diffrn_radiation_type Synchrotron
_diffrn_radiation_wavelength 0.8266
_diffrn_reflns_av_R_equivalents 0.064
_diffrn_reflns_av_unetI/netI 0.0406
_diffrn_reflns_Laue_measured_fraction_full 0.916
_diffrn_reflns_Laue_measured_fraction_max 0.917
_diffrn_reflns_limit_h_max 11
_diffrn_reflns_limit_h_min 0
_diffrn_reflns_limit_k_max 13
_diffrn_reflns_limit_k_min 0
_diffrn_reflns_limit_l_max 32
_diffrn_reflns_limit_l_min 0
_diffrn_reflns_number 6776
_diffrn_reflns_point_group_measured_fraction_full 0.916
_diffrn_reflns_point_group_measured_fraction_max 0.917
_diffrn_reflns_theta_full 29.733
_diffrn_reflns_theta_max 30.266
_diffrn_reflns_theta_min 1.862
_diffrn_source 'Elettra Synchrotron - XRD1 BL'
_diffrn_standards_decay_% 0
_diffrn_standards_interval_count 0
_diffrn_standards_number 0
_exptl_absorpt_coefficient_mu 0.121
_exptl_absorpt_correction_type none
_exptl_crystal_colour colourless
_exptl_crystal_density_diffrn 1.263
_exptl_crystal_description 'thick plate'
_exptl_crystal_F_000 992
_exptl_crystal_size_max 1
_exptl_crystal_size_mid 0.5
_exptl_crystal_size_min 0.25
_refine_diff_density_max 0.163
_refine_diff_density_min -0.170
_refine_diff_density_rms 0.039
_refine_ls_extinction_coef 0.51(2)
_refine_ls_extinction_expression Fc^*^=kFc[1+0.001xFc^2^\l^3^/sin(2\q)]^-1/4^
_refine_ls_extinction_method SHELXL
_refine_ls_goodness_of_fit_ref 1.079
_refine_ls_hydrogen_treatment mixed
_refine_ls_matrix_type full
_refine_ls_number_parameters 172
_refine_ls_number_reflns 2187
_refine_ls_number_restraints 0
_refine_ls_restrained_S_all 1.079
_refine_ls_R_factor_all 0.0507
_refine_ls_R_factor_gt 0.0481
_refine_ls_shift/su_max 0.001
_refine_ls_shift/su_mean 0.000
_refine_ls_structure_factor_coef Fsqd
_refine_ls_weighting_details
;
 w=1/[\s^2^(Fo^2^)+(0.0744P)^2^+0.2463P]
 where P=(Fo^2^+2Fc^2^)/3
;
_refine_ls_weighting_scheme calc
_refine_ls_wR_factor_gt 0.1249
_refine_ls_wR_factor_ref 0.1305
_reflns_Friedel_coverage 0.000
_reflns_number_gt 2009
_reflns_number_total 2187
_reflns_threshold_expression 'I > 2\s(I)'
_cod_data_source_file c7cp05209j2.cif
_cod_data_source_block 4HCB280K
_cod_depositor_comments 'Adding full bibliography for 7229694--7229703.cif.'
_cod_original_cell_volume 2505.6(14)
_cod_database_code 7229703
_shelx_space_group_comment
;
The symmetry employed for this shelxl refinement is uniquely defined
by the following loop, which should always be used as a source of
symmetry information in preference to the above space-group names.
They are only intended as comments.
;
_shelxl_version_number 2012-9

loop_
_space_group_symop_operation_xyz
'x, y, z'
'-x+1/2, -y+1/2, z+1/2'
'x+1/2, -y+1/2, -z'
'-x, y, -z+1/2'
'-x, -y, -z'
'x-1/2, y-1/2, -z-1/2'
'-x-1/2, y-1/2, z'
'x, -y, z-1/2'

loop_
_atom_site_label
_atom_site_type_symbol
_atom_site_fract_x
_atom_site_fract_y
_atom_site_fract_z
_atom_site_U_iso_or_equiv
_atom_site_adp_type
_atom_site_occupancy
_atom_site_site_symmetry_order
_atom_site_calc_flag
_atom_site_refinement_flags_posn
_atom_site_refinement_flags_adp
O1_1 O 0.25357(12) 0.30444(10) 0.75097(4) 0.0596(3) Uani 1 1 d . .
H1_1 H 0.198(2) 0.346(3) 0.7296(9) 0.102(7) Uiso 1 1 d . .
C2_1 C 0.33212(13) 0.38128(13) 0.78221(4) 0.0476(4) Uani 1 1 d . .
C3_1 C 0.43405(15) 0.32624(13) 0.81544(5) 0.0543(4) Uani 1 1 d . .
H3_1 H 0.4457 0.2400 0.8155 0.065 Uiso 1 1 calc R U
C4_1 C 0.51729(15) 0.39906(14) 0.84806(5) 0.0557(4) Uani 1 1 d . .
H4_1 H 0.5852 0.3622 0.8703 0.067 Uiso 1 1 calc R U
C5_1 C 0.50020(13) 0.52773(14) 0.84793(5) 0.0504(4) Uani 1 1 d . .
C6_1 C 0.39858(14) 0.58300(14) 0.81430(5) 0.0521(4) Uani 1 1 d . .
H6_1 H 0.3874 0.6693 0.8140 0.062 Uiso 1 1 calc R U
C7_1 C 0.31508(14) 0.50960(13) 0.78169(5) 0.0499(4) Uani 1 1 d . .
H7_1 H 0.2473 0.5462 0.7593 0.060 Uiso 1 1 calc R U
C8_1 C 0.58293(15) 0.60543(15) 0.88250(5) 0.0590(4) Uani 1 1 d . .
N9_1 N 0.64641(16) 0.67044(15) 0.90991(5) 0.0769(5) Uani 1 1 d . .
O1_2 O 0.28694(12) 0.63883(13) 1.03352(4) 0.0680(4) Uani 1 1 d . .
H1_2 H 0.239(2) 0.700(2) 1.0479(8) 0.082(6) Uiso 1 1 d . .
C2_2 C 0.21250(13) 0.59531(13) 0.99147(4) 0.0487(4) Uani 1 1 d . .
C3_2 C 0.26768(15) 0.49210(16) 0.96552(5) 0.0590(4) Uani 1 1 d . .
H3_2 H 0.3534 0.4552 0.9771 0.071 Uiso 1 1 calc R U
C4_2 C 0.19587(15) 0.44401(15) 0.92256(5) 0.0580(4) Uani 1 1 d . .
H4_2 H 0.2328 0.3745 0.9052 0.070 Uiso 1 1 calc R U
C5_2 C 0.06806(13) 0.49958(13) 0.90519(4) 0.0488(4) Uani 1 1 d . .
C6_2 C 0.01281(13) 0.60204(14) 0.93157(5) 0.0531(4) Uani 1 1 d . .
H6_2 H -0.0731 0.6389 0.9201 0.064 Uiso 1 1 calc R U
C7_2 C 0.08386(14) 0.64974(14) 0.97463(5) 0.0519(4) Uani 1 1 d . .
H7_2 H 0.0458 0.7182 0.9924 0.062 Uiso 1 1 calc R U
C8_2 C -0.00634(15) 0.45282(15) 0.85967(5) 0.0586(4) Uani 1 1 d . .
N9_2 N -0.06632(17) 0.41798(17) 0.82329(5) 0.0787(5) Uani 1 1 d . .

loop_
_atom_site_aniso_label
_atom_site_aniso_U_11
_atom_site_aniso_U_22
_atom_site_aniso_U_33
_atom_site_aniso_U_23
_atom_site_aniso_U_13
_atom_site_aniso_U_12
O1_1 0.0692(6) 0.0536(6) 0.0560(6) 0.0092(4) -0.0167(4) -0.0123(5)
C2_1 0.0510(6) 0.0519(8) 0.0399(6) 0.0075(5) -0.0022(5) -0.0059(5)
C3_1 0.0664(8) 0.0453(8) 0.0513(7) 0.0078(5) -0.0085(6) 0.0031(6)
C4_1 0.0606(8) 0.0591(9) 0.0474(7) 0.0070(5) -0.0129(5) 0.0069(6)
C5_1 0.0512(7) 0.0581(8) 0.0418(6) -0.0007(5) -0.0049(5) 0.0019(5)
C6_1 0.0582(7) 0.0482(8) 0.0498(7) 0.0033(5) -0.0060(5) 0.0050(5)
C7_1 0.0514(7) 0.0526(8) 0.0457(6) 0.0098(5) -0.0085(5) 0.0029(5)
C8_1 0.0613(8) 0.0626(9) 0.0530(7) -0.0039(6) -0.0106(6) 0.0067(6)
N9_1 0.0818(9) 0.0747(10) 0.0742(8) -0.0174(7) -0.0259(7) 0.0056(7)
O1_2 0.0673(7) 0.0756(8) 0.0610(6) -0.0204(5) -0.0168(4) 0.0065(5)
C2_2 0.0489(7) 0.0550(8) 0.0422(6) -0.0021(5) -0.0006(5) -0.0031(5)
C3_2 0.0511(7) 0.0729(10) 0.0530(7) -0.0082(6) -0.0061(5) 0.0135(6)
C4_2 0.0591(8) 0.0670(10) 0.0479(7) -0.0118(6) 0.0000(5) 0.0118(6)
C5_2 0.0505(7) 0.0565(8) 0.0395(6) 0.0011(5) -0.0002(5) -0.0045(5)
C6_2 0.0476(7) 0.0540(8) 0.0576(7) 0.0040(6) -0.0059(5) 0.0031(5)
C7_2 0.0535(7) 0.0470(8) 0.0552(7) -0.0039(5) 0.0007(5) 0.0032(5)
C8_2 0.0618(8) 0.0653(10) 0.0486(7) -0.0006(6) -0.0061(6) -0.0023(6)
N9_2 0.0868(9) 0.0883(11) 0.0610(8) -0.0095(7) -0.0230(7) -0.0018(8)

loop_
_atom_type_symbol
_atom_type_description
_atom_type_scat_dispersion_real
_atom_type_scat_dispersion_imag
_atom_type_scat_source
C C -0.0020 0.0023 'International Tables Vol C Tables 4.2.6.8 and 6.1.1.4'
N N -0.0031 0.0047 'International Tables Vol C Tables 4.2.6.8 and 6.1.1.4'
O O -0.0042 0.0085 'International Tables Vol C Tables 4.2.6.8 and 6.1.1.4'
H H 0.0000 0.0000 'International Tables Vol C Tables 4.2.6.8 and 6.1.1.4'

loop_
_geom_angle_atom_site_label_1
_geom_angle_atom_site_label_2
_geom_angle_atom_site_label_3
_geom_angle
C2_1 O1_1 H1_1 111.5(17)
O1_1 C2_1 C7_1 122.59(11)
O1_1 C2_1 C3_1 117.24(12)
C7_1 C2_1 C3_1 120.17(12)
C4_1 C3_1 C2_1 120.08(13)
C4_1 C3_1 H3_1 120.0
C2_1 C3_1 H3_1 120.0
C3_1 C4_1 C5_1 120.03(11)
C3_1 C4_1 H4_1 120.0
C5_1 C4_1 H4_1 120.0
C4_1 C5_1 C6_1 119.87(12)
C4_1 C5_1 C8_1 121.12(11)
C6_1 C5_1 C8_1 119.00(13)
C7_1 C6_1 C5_1 119.93(13)
C7_1 C6_1 H6_1 120.0
C5_1 C6_1 H6_1 120.0
C6_1 C7_1 C2_1 119.92(11)
C6_1 C7_1 H7_1 120.0
C2_1 C7_1 H7_1 120.0
N9_1 C8_1 C5_1 178.01(16)
C2_2 O1_2 H1_2 109.6(13)
O1_2 C2_2 C3_2 117.86(12)
O1_2 C2_2 C7_2 122.05(13)
C3_2 C2_2 C7_2 120.09(11)
C4_2 C3_2 C2_2 120.13(12)
C4_2 C3_2 H3_2 119.9
C2_2 C3_2 H3_2 119.9
C3_2 C4_2 C5_2 119.83(13)
C3_2 C4_2 H4_2 120.1
C5_2 C4_2 H4_2 120.1
C6_2 C5_2 C4_2 119.76(12)
C6_2 C5_2 C8_2 119.58(12)
C4_2 C5_2 C8_2 120.66(13)
C7_2 C6_2 C5_2 120.50(12)
C7_2 C6_2 H6_2 119.7
C5_2 C6_2 H6_2 119.7
C6_2 C7_2 C2_2 119.68(13)
C6_2 C7_2 H7_2 120.2
C2_2 C7_2 H7_2 120.2
N9_2 C8_2 C5_2 178.66(18)

loop_
_geom_bond_atom_site_label_1
_geom_bond_atom_site_label_2
_geom_bond_distance
O1_1 C2_1 1.3532(16)
O1_1 H1_1 0.87(3)
C2_1 C7_1 1.384(2)
C2_1 C3_1 1.3928(18)
C3_1 C4_1 1.3722(19)
C3_1 H3_1 0.9300
C4_1 C5_1 1.388(2)
C4_1 H4_1 0.9300
C5_1 C6_1 1.3982(18)
C5_1 C8_1 1.4300(19)
C6_1 C7_1 1.3769(19)
C6_1 H6_1 0.9300
C7_1 H7_1 0.9300
C8_1 N9_1 1.1454(19)
O1_2 C2_2 1.3529(15)
O1_2 H1_2 0.87(2)
C2_2 C3_2 1.384(2)
C2_2 C7_2 1.3862(19)
C3_2 C4_2 1.3769(19)
C3_2 H3_2 0.9300
C4_2 C5_2 1.389(2)
C4_2 H4_2 0.9300
C5_2 C6_2 1.383(2)
C5_2 C8_2 1.4351(18)
C6_2 C7_2 1.3739(18)
C6_2 H6_2 0.9300
C7_2 H7_2 0.9300
C8_2 N9_2 1.1400(19)

loop_
_geom_torsion_atom_site_label_1
_geom_torsion_atom_site_label_2
_geom_torsion_atom_site_label_3
_geom_torsion_atom_site_label_4
_geom_torsion
O1_1 C2_1 C3_1 C4_1 179.93(11)
C7_1 C2_1 C3_1 C4_1 0.4(2)
C2_1 C3_1 C4_1 C5_1 -0.1(2)
C3_1 C4_1 C5_1 C6_1 -0.35(19)
C3_1 C4_1 C5_1 C8_1 178.37(13)
C4_1 C5_1 C6_1 C7_1 0.5(2)
C8_1 C5_1 C6_1 C7_1 -178.29(12)
C5_1 C6_1 C7_1 C2_1 -0.1(2)
O1_1 C2_1 C7_1 C6_1 -179.78(12)
C3_1 C2_1 C7_1 C6_1 -0.33(19)
O1_2 C2_2 C3_2 C4_2 179.86(13)
C7_2 C2_2 C3_2 C4_2 0.7(2)
C2_2 C3_2 C4_2 C5_2 0.2(2)
C3_2 C4_2 C5_2 C6_2 -0.8(2)
C3_2 C4_2 C5_2 C8_2 178.37(13)
C4_2 C5_2 C6_2 C7_2 0.4(2)
C8_2 C5_2 C6_2 C7_2 -178.75(12)
C5_2 C6_2 C7_2 C2_2 0.5(2)
O1_2 C2_2 C7_2 C6_2 179.81(12)
C3_2 C2_2 C7_2 C6_2 -1.1(2)
